data_4347383
loop_
_publ_author_name
'Escuer, Albert'
'Mayans, J\'ulia'
'Font-Bardia, Merc\`e'

_publ_section_title
;
 Linked Nickel Metallacrowns from a Phosphonate/2-Pyridyloximate Blend of
 Ligands: Structure and Magnetic Properties.
;
_journal_issue 6
_journal_name_full 'Inorganic chemistry'
_journal_page_first 3161
_journal_page_last 3168
_journal_paper_doi 10.1021/acs.inorgchem.6b00103
_journal_volume 55
_journal_year 2016
_chemical_absolute_configuration rm
_chemical_formula_moiety 'C102 H105 N24 Ni8 O21 P3, Cl3 Cs O12, 2(Cl O4), C H4 O'
_chemical_formula_sum 'C103 H109 Cl5 Cs N24 Ni8 O42 P3'
_chemical_formula_weight 3227.89
_space_group_crystal_system cubic
_space_group_IT_number 198
_space_group_name_Hall 'P 2ac 2ab 3'
_space_group_name_H-M_alt 'P 21 3'
_atom_sites_solution_hydrogens mixed
_audit_creation_method SHELXL-97
_cell_angle_alpha 90
_cell_angle_beta 90
_cell_angle_gamma 90
_cell_formula_units_Z 4
_cell_length_a 23.0420(13)
_cell_length_b 23.0420(13)
_cell_length_c 23.0420(13)
_cell_measurement_reflns_used 9745
_cell_measurement_temperature 100(2)
_cell_measurement_theta_max 23.39
_cell_measurement_theta_min 2.50
_cell_volume 12233.8(12)
_computing_cell_refinement 'Bruker SAINT'
_computing_data_collection 'Bruker APEX2'
_computing_data_reduction 'Bruker SAINT'
_computing_molecular_graphics 'Bruker SHELXTL'
_computing_publication_material 'Bruker SHELXTL'
_computing_structure_refinement 'SHELXL-97 (Sheldrick 2008)'
_computing_structure_solution 'SHELXS-97 (Sheldrick 2008)'
_diffrn_ambient_temperature 100(2)
_diffrn_measured_fraction_theta_full 0.844
_diffrn_measured_fraction_theta_max 0.998
_diffrn_measurement_device_type 'D8 Venture'
_diffrn_measurement_method '\f and \w scans'
_diffrn_radiation_type MoK\a
_diffrn_radiation_wavelength 0.71073
_diffrn_reflns_av_R_equivalents 0.0719
_diffrn_reflns_av_unetI/netI 0.0260
_diffrn_reflns_Laue_measured_fraction_full 0.844
_diffrn_reflns_Laue_measured_fraction_max 0.998
_diffrn_reflns_limit_h_max 25
_diffrn_reflns_limit_h_min -25
_diffrn_reflns_limit_k_max 25
_diffrn_reflns_limit_k_min -25
_diffrn_reflns_limit_l_max 24
_diffrn_reflns_limit_l_min -25
_diffrn_reflns_number 116705
_diffrn_reflns_point_group_measured_fraction_full 0.841
_diffrn_reflns_point_group_measured_fraction_max 0.999
_diffrn_reflns_theta_full 25.000
_diffrn_reflns_theta_max 23.565
_diffrn_reflns_theta_min 2.500
_diffrn_source microfocus
_exptl_absorpt_coefficient_mu 1.741
_exptl_absorpt_correction_T_max 0.7449
_exptl_absorpt_correction_T_min 0.6842
_exptl_absorpt_correction_type multi-scan
_exptl_absorpt_process_details SADABS
_exptl_crystal_colour green
_exptl_crystal_density_diffrn 1.753
_exptl_crystal_description prism
_exptl_crystal_F_000 6560
_exptl_crystal_size_max 0.308
_exptl_crystal_size_mid 0.248
_exptl_crystal_size_min 0.204
_refine_diff_density_max 0.990
_refine_diff_density_min -4.511
_refine_diff_density_rms 0.174
_refine_ls_abs_structure_details
;
 Flack x determined using 2475 quotients [(I+)-(I-)]/[(I+)+(I-)]
 (Parsons and Flack (2004), Acta Cryst. A60, s61).
;
_refine_ls_abs_structure_Flack 0.031(6)
_refine_ls_extinction_method none
_refine_ls_goodness_of_fit_ref 1.068
_refine_ls_hydrogen_treatment mixed
_refine_ls_matrix_type full
_refine_ls_number_parameters 566
_refine_ls_number_reflns 6073
_refine_ls_number_restraints 0
_refine_ls_restrained_S_all 1.068
_refine_ls_R_factor_all 0.0773
_refine_ls_R_factor_gt 0.0723
_refine_ls_shift/su_max 0.000
_refine_ls_shift/su_mean 0.000
_refine_ls_structure_factor_coef Fsqd
_refine_ls_weighting_details
;
 w=1/[\s^2^(Fo^2^)+(0.1290P)^2^+109.0957P]
 where P=(Fo^2^+2Fc^2^)/3
;
_refine_ls_weighting_scheme calc
_refine_ls_wR_factor_gt 0.2016
_refine_ls_wR_factor_ref 0.2068
_reflns_Friedel_coverage 0.846
_reflns_Friedel_fraction_full 0.838
_reflns_Friedel_fraction_max 0.999
_reflns_number_gt 5676
_reflns_number_total 6073
_reflns_threshold_expression 'I > 2\s(I)'
_cod_data_source_file ic6b00103_si_001.cif
_cod_data_source_block mo_I06SB31_0ma_a
_cod_original_cell_volume 12234(2)
_cod_database_code 4347383
_shelx_space_group_comment
;
The symmetry employed for this shelxl refinement is uniquely defined
by the following loop, which should always be used as a source of
symmetry information in preference to the above space-group names.
They are only intended as comments.
;

loop_
_space_group_symop_operation_xyz
'x, y, z'
'-x+1/2, -y, z+1/2'
'-x, y+1/2, -z+1/2'
'x+1/2, -y+1/2, -z'
'z, x, y'
'z+1/2, -x+1/2, -y'
'-z+1/2, -x, y+1/2'
'-z, x+1/2, -y+1/2'
'y, z, x'
'-y, z+1/2, -x+1/2'
'y+1/2, -z+1/2, -x'
'-y+1/2, -z, x+1/2'

loop_
_atom_site_label
_atom_site_type_symbol
_atom_site_fract_x
_atom_site_fract_y
_atom_site_fract_z
_atom_site_U_iso_or_equiv
_atom_site_adp_type
_atom_site_occupancy
_atom_site_site_symmetry_order
_atom_site_calc_flag
_atom_site_refinement_flags_posn
_atom_site_refinement_flags_adp
_atom_site_refinement_flags_occupancy
Cs Cs 0.57412(19) 0.57412(19) 0.57412(19) 0.167(2) Uani 1 3 d S T P
Ni1 Ni 0.21006(7) 0.36472(8) 0.52990(8) 0.0178(5) Uani 1 1 d . . .
Ni2 Ni 0.04960(8) 0.52615(7) 0.36902(7) 0.0164(4) Uani 1 1 d . . .
Ni3 Ni 0.08110(7) 0.41890(7) 0.58110(7) 0.0136(7) Uani 1 3 d S T P
Ni4 Ni 0.00855(7) 0.49145(7) 0.50855(7) 0.0128(7) Uani 1 3 d S T P
Cl1 Cl 0.5381(3) 0.4223(4) 0.6267(4) 0.099(3) Uani 1 1 d . . .
P1 P 0.11230(15) 0.41871(15) 0.43950(15) 0.0160(8) Uani 1 1 d . . .
O1 O 0.2660(5) 0.4638(5) 0.4655(5) 0.034(3) Uani 1 1 d . . .
H1O H 0.237(9) 0.441(8) 0.447(9) 0.041 Uiso 1 1 d . U .
O2 O 0.0880(4) 0.3315(4) 0.5772(4) 0.020(2) Uani 1 1 d . . .
O3 O 0.1784(5) 0.5551(5) 0.3727(5) 0.036(3) Uani 1 1 d . . .
H3O H 0.1759 0.5199 0.3821 0.044 Uiso 1 1 calc R U .
O4 O -0.0557(4) 0.5443(4) 0.5362(4) 0.019(2) Uani 1 1 d . . .
O5 O 0.1743(4) 0.4046(4) 0.4578(4) 0.019(2) Uani 1 1 d . . .
O6 O 0.1123(4) 0.4684(4) 0.3950(4) 0.017(2) Uani 1 1 d . . .
O7 O 0.0745(4) 0.4320(4) 0.4919(4) 0.0149(19) Uani 1 1 d . . .
O8 O 0.4950(13) 0.4644(11) 0.5925(12) 0.130(9) Uani 1 1 d . . .
O9 O 0.5478(17) 0.3834(11) 0.5781(14) 0.174(16) Uani 1 1 d . . .
O10 O 0.5728(13) 0.4657(15) 0.6526(19) 0.182(15) Uani 1 1 d . . .
O11 O 0.5016(7) 0.3973(9) 0.6692(9) 0.088(6) Uani 1 1 d . . .
N1 N 0.2827(5) 0.3430(6) 0.5870(6) 0.028(3) Uani 1 1 d . . .
N2 N 0.2751(6) 0.4222(6) 0.5095(6) 0.032(3) Uani 1 1 d . . .
N3 N 0.2251(5) 0.2905(5) 0.4749(5) 0.022(3) Uani 1 1 d . . .
N4 N 0.1353(5) 0.3159(5) 0.5443(5) 0.020(3) Uani 1 1 d . . .
N5 N 0.0205(6) 0.6057(6) 0.3271(6) 0.028(3) Uani 1 1 d . . .
N6 N 0.1228(6) 0.5759(6) 0.3564(5) 0.028(3) Uani 1 1 d . . .
N7 N -0.2092(5) 0.4589(5) 0.5236(5) 0.020(3) Uani 1 1 d . . .
N8 N -0.1083(5) 0.5177(5) 0.5303(5) 0.016(2) Uani 1 1 d . . .
C1 C 0.2877(7) 0.2964(8) 0.6222(7) 0.031(4) Uani 1 1 d . . .
C2 C 0.3386(8) 0.2898(9) 0.6546(8) 0.040(4) Uani 1 1 d . . .
H2 H 0.3412 0.2588 0.6816 0.047 Uiso 1 1 calc R U .
C3 C 0.3849(8) 0.3268(8) 0.6485(9) 0.044(5) Uani 1 1 d . . .
H3 H 0.4198 0.3212 0.6698 0.053 Uiso 1 1 calc R U .
C4 C 0.3787(7) 0.3731(8) 0.6096(8) 0.040(4) Uani 1 1 d . . .
H4 H 0.4096 0.3998 0.6038 0.048 Uiso 1 1 calc R U .
C5 C 0.3287(7) 0.3792(8) 0.5808(8) 0.037(4) Uani 1 1 d . . .
C6 C 0.3221(7) 0.4260(8) 0.5381(7) 0.037(4) Uani 1 1 d . . .
H6 H 0.3500 0.4559 0.5324 0.045 Uiso 1 1 calc R U .
C7 C 0.2405(8) 0.2560(7) 0.6252(9) 0.042(5) Uani 1 1 d . . .
H7A H 0.2420 0.2299 0.5917 0.062 Uiso 1 1 calc R U .
H7B H 0.2036 0.2773 0.6250 0.062 Uiso 1 1 calc R U .
H7C H 0.2436 0.2333 0.6610 0.062 Uiso 1 1 calc R U .
C8 C 0.2687(7) 0.2785(7) 0.4381(7) 0.029(4) Uani 1 1 d . . .
C9 C 0.2631(8) 0.2365(8) 0.3948(8) 0.039(4) Uani 1 1 d . . .
H9 H 0.2944 0.2299 0.3688 0.047 Uiso 1 1 calc R U .
C10 C 0.2145(9) 0.2053(8) 0.3894(8) 0.041(5) Uani 1 1 d . . .
H10 H 0.2108 0.1778 0.3589 0.049 Uiso 1 1 calc R U .
C11 C 0.1682(8) 0.2139(7) 0.4299(7) 0.035(4) Uani 1 1 d . . .
H11 H 0.1341 0.1907 0.4293 0.042 Uiso 1 1 calc R U .
C12 C 0.1758(6) 0.2577(7) 0.4700(6) 0.023(3) Uani 1 1 d . . .
C13 C 0.1292(7) 0.2727(6) 0.5104(7) 0.026(3) Uani 1 1 d . . .
H13 H 0.0945 0.2503 0.5113 0.032 Uiso 1 1 calc R U .
C14 C 0.3245(7) 0.3115(9) 0.4433(8) 0.043(5) Uani 1 1 d . . .
H14A H 0.3416 0.3045 0.4816 0.065 Uiso 1 1 calc R U .
H14B H 0.3169 0.3531 0.4385 0.065 Uiso 1 1 calc R U .
H14C H 0.3515 0.2984 0.4131 0.065 Uiso 1 1 calc R U .
C15 C -0.0325(8) 0.6189(8) 0.3047(8) 0.038(4) Uani 1 1 d . . .
C16 C -0.0446(8) 0.6733(8) 0.2832(8) 0.040(4) Uani 1 1 d . . .
H16 H -0.0817 0.6812 0.2672 0.048 Uiso 1 1 calc R U .
C17 C -0.0025(9) 0.7172(7) 0.2847(8) 0.041(4) Uani 1 1 d . . .
H17 H -0.0117 0.7555 0.2725 0.049 Uiso 1 1 calc R U .
C18 C 0.0543(9) 0.7036(7) 0.3048(7) 0.040(4) Uani 1 1 d . . .
H18 H 0.0846 0.7315 0.3048 0.048 Uiso 1 1 calc R U .
C19 C 0.0631(7) 0.6468(7) 0.3245(7) 0.031(4) Uani 1 1 d . . .
C20 C 0.1191(8) 0.6264(8) 0.3409(7) 0.035(4) Uani 1 1 d . . .
H20 H 0.1521 0.6511 0.3399 0.042 Uiso 1 1 calc R U .
C21 C -0.0775(8) 0.5729(9) 0.3044(10) 0.053(6) Uani 1 1 d . . .
H21A H -0.0669 0.5429 0.2763 0.079 Uiso 1 1 calc R U .
H21B H -0.1150 0.5899 0.2937 0.079 Uiso 1 1 calc R U .
H21C H -0.0803 0.5557 0.3432 0.079 Uiso 1 1 calc R U .
C22 C 0.0822(6) 0.3562(6) 0.4045(6) 0.019(3) Uani 1 1 d . . .
C23 C 0.0338(7) 0.3272(6) 0.4285(7) 0.024(3) Uani 1 1 d . . .
H23 H 0.0151 0.3424 0.4620 0.029 Uiso 1 1 calc R U .
C24 C 0.0132(7) 0.2759(7) 0.4027(7) 0.031(4) Uani 1 1 d . . .
H24 H -0.0183 0.2555 0.4196 0.038 Uiso 1 1 calc R U .
C25 C 0.0394(8) 0.2548(8) 0.3516(7) 0.038(4) Uani 1 1 d . . .
H25 H 0.0253 0.2206 0.3334 0.045 Uiso 1 1 calc R U .
C26 C 0.0863(8) 0.2848(7) 0.3285(8) 0.036(4) Uani 1 1 d . . .
H26 H 0.1041 0.2706 0.2941 0.043 Uiso 1 1 calc R U .
C27 C 0.1077(7) 0.3349(8) 0.3539(7) 0.032(4) Uani 1 1 d . . .
H27 H 0.1397 0.3546 0.3370 0.038 Uiso 1 1 calc R U .
C28 C -0.2599(7) 0.4321(7) 0.5192(7) 0.030(4) Uani 1 1 d . . .
C29 C -0.3055(7) 0.4431(8) 0.5586(9) 0.041(4) Uani 1 1 d . . .
H29 H -0.3415 0.4236 0.5541 0.050 Uiso 1 1 calc R U .
C30 C -0.2980(8) 0.4824(9) 0.6043(9) 0.050(5) Uani 1 1 d . . .
H30 H -0.3273 0.4883 0.6327 0.060 Uiso 1 1 calc R U .
C31 C -0.2451(7) 0.5127(7) 0.6061(8) 0.036(4) Uani 1 1 d . . .
H31 H -0.2392 0.5426 0.6339 0.043 Uiso 1 1 calc R U .
C32 C -0.2014(6) 0.4985(6) 0.5670(6) 0.023(3) Uani 1 1 d . . .
C33 C -0.1466(7) 0.5266(6) 0.5704(7) 0.025(3) Uani 1 1 d . . .
H33 H -0.1381 0.5518 0.6019 0.029 Uiso 1 1 calc R U .
C34 C -0.2690(7) 0.3874(7) 0.4731(8) 0.034(4) Uani 1 1 d . . .
H34A H -0.2401 0.3564 0.4776 0.051 Uiso 1 1 calc R U .
H34B H -0.2646 0.4053 0.4348 0.051 Uiso 1 1 calc R U .
H34C H -0.3080 0.3710 0.4767 0.051 Uiso 1 1 calc R U .
Cl2 Cl 0.21585(18) 0.21585(18) 0.21585(18) 0.0360(16) Uani 1 3 d S T P
O12 O 0.2508(5) 0.2508(5) 0.2508(5) 0.045(6) Uani 1 3 d S T P
O13 O 0.2481(6) 0.1943(6) 0.1672(6) 0.042(3) Uani 1 1 d . . .
Cl3 Cl 0.8076(3) 0.3076(3) 0.1924(3) 0.051(2) Uani 1 3 d S T P
O14 O 0.7690(7) 0.3538(7) 0.1798(7) 0.067(5) Uani 1 1 d . . .
O15 O 0.7698(9) 0.2698(9) 0.2302(9) 0.127(16) Uani 1 3 d S T P
O1W O 0.4469(19) 0.4469(19) 0.4469(19) 0.17(2) Uani 1 3 d S T P
C1W C 0.460(8) 0.421(7) 0.496(7) 0.17(2) Uani 0.3333 1 d . . P

loop_
_atom_site_aniso_label
_atom_site_aniso_U_11
_atom_site_aniso_U_22
_atom_site_aniso_U_33
_atom_site_aniso_U_23
_atom_site_aniso_U_13
_atom_site_aniso_U_12
Cs 0.167(2) 0.167(2) 0.167(2) 0.014(3) 0.014(3) 0.014(3)
Ni1 0.0141(9) 0.0225(10) 0.0168(9) -0.0017(7) 0.0008(7) 0.0035(7)
Ni2 0.0188(9) 0.0165(9) 0.0140(9) 0.0003(7) 0.0016(7) -0.0002(7)
Ni3 0.0136(7) 0.0136(7) 0.0136(7) -0.0009(7) 0.0009(7) -0.0009(7)
Ni4 0.0128(7) 0.0128(7) 0.0128(7) 0.0001(6) -0.0001(6) 0.0001(6)
Cl1 0.078(5) 0.096(5) 0.123(7) 0.017(5) 0.030(5) -0.028(4)
P1 0.0164(18) 0.0170(18) 0.0145(17) -0.0016(14) 0.0022(14) 0.0021(14)
O1 0.025(6) 0.034(6) 0.043(7) 0.020(6) 0.001(5) -0.004(5)
O2 0.021(5) 0.010(5) 0.028(5) -0.004(4) 0.006(4) 0.000(4)
O3 0.023(6) 0.044(7) 0.042(7) 0.011(6) 0.003(5) -0.010(5)
O4 0.011(4) 0.021(5) 0.026(5) -0.005(4) 0.004(4) -0.002(4)
O5 0.021(5) 0.018(5) 0.019(5) 0.002(4) 0.003(4) 0.004(4)
O6 0.019(5) 0.018(5) 0.015(5) 0.000(4) 0.007(4) 0.008(4)
O7 0.022(5) 0.017(5) 0.006(4) -0.001(4) 0.002(4) -0.002(4)
O8 0.16(2) 0.085(15) 0.15(2) 0.037(15) 0.030(19) 0.011(16)
O9 0.26(4) 0.088(17) 0.17(3) 0.003(18) 0.13(3) 0.05(2)
O10 0.11(2) 0.15(3) 0.28(4) 0.07(3) 0.00(2) -0.07(2)
O11 0.047(9) 0.090(13) 0.127(16) 0.050(12) 0.009(10) -0.022(9)
N1 0.019(6) 0.039(8) 0.026(7) -0.003(6) 0.001(5) 0.004(6)
N2 0.022(7) 0.040(8) 0.032(7) 0.001(7) 0.003(6) 0.001(6)
N3 0.024(6) 0.026(6) 0.015(6) 0.000(5) -0.003(5) 0.008(5)
N4 0.024(6) 0.020(6) 0.016(6) 0.002(5) 0.002(5) 0.002(5)
N5 0.038(8) 0.026(7) 0.022(7) -0.002(6) 0.010(6) 0.002(6)
N6 0.034(8) 0.027(7) 0.023(7) -0.001(6) 0.007(6) -0.005(6)
N7 0.019(6) 0.021(6) 0.020(6) 0.004(5) 0.000(5) -0.005(5)
N8 0.011(5) 0.018(6) 0.018(6) -0.001(5) 0.004(5) 0.006(5)
C1 0.022(8) 0.042(10) 0.030(9) -0.004(8) -0.002(7) 0.013(7)
C2 0.033(10) 0.057(12) 0.029(9) 0.009(8) 0.002(8) 0.018(9)
C3 0.038(10) 0.046(11) 0.048(11) -0.009(9) -0.002(9) 0.001(9)
C4 0.026(9) 0.047(11) 0.048(11) 0.007(9) 0.000(8) -0.002(8)
C5 0.029(9) 0.046(11) 0.036(10) -0.001(8) 0.003(8) -0.002(8)
C6 0.023(9) 0.053(11) 0.036(10) -0.002(9) 0.007(8) -0.009(8)
C7 0.052(11) 0.019(8) 0.053(12) 0.016(8) -0.002(9) 0.000(8)
C8 0.036(9) 0.028(8) 0.023(8) 0.007(7) 0.002(7) 0.022(7)
C9 0.040(11) 0.045(11) 0.032(9) -0.009(8) 0.015(8) 0.022(9)
C10 0.059(13) 0.038(10) 0.026(9) -0.009(8) 0.005(9) 0.018(10)
C11 0.038(10) 0.035(9) 0.032(9) -0.013(8) 0.005(8) 0.008(8)
C12 0.026(8) 0.026(8) 0.016(7) 0.001(6) -0.006(6) 0.005(7)
C13 0.027(8) 0.015(7) 0.038(9) -0.008(7) -0.002(7) -0.004(6)
C14 0.023(9) 0.071(13) 0.037(10) -0.006(9) 0.004(8) 0.015(9)
C15 0.047(11) 0.032(9) 0.034(9) 0.010(8) 0.012(8) 0.003(8)
C16 0.043(11) 0.041(10) 0.036(10) 0.001(8) 0.019(8) 0.021(9)
C17 0.056(12) 0.020(8) 0.046(11) -0.002(7) 0.007(9) 0.002(8)
C18 0.064(12) 0.022(8) 0.033(9) 0.012(7) 0.010(9) -0.015(9)
C19 0.033(9) 0.031(9) 0.028(9) -0.004(7) 0.001(7) -0.013(7)
C20 0.046(11) 0.035(10) 0.023(8) -0.005(7) -0.004(8) -0.013(8)
C21 0.029(10) 0.053(12) 0.077(15) 0.035(11) -0.001(10) -0.006(9)
C22 0.020(7) 0.023(8) 0.013(7) -0.005(6) -0.003(6) 0.001(6)
C23 0.023(8) 0.026(8) 0.024(8) 0.000(6) 0.001(6) 0.001(7)
C24 0.033(9) 0.030(9) 0.032(9) -0.010(7) 0.003(7) -0.010(7)
C25 0.046(11) 0.036(9) 0.031(9) -0.012(7) -0.009(8) 0.000(8)
C26 0.037(10) 0.030(9) 0.041(10) -0.017(8) 0.000(8) -0.003(8)
C27 0.034(9) 0.037(9) 0.025(8) -0.002(7) -0.003(7) 0.004(7)
C28 0.030(9) 0.029(9) 0.031(9) -0.006(7) 0.000(7) -0.001(7)
C29 0.018(8) 0.046(10) 0.060(12) -0.001(9) 0.010(8) -0.008(8)
C30 0.036(10) 0.053(12) 0.061(13) -0.018(10) 0.027(10) -0.008(9)
C31 0.030(9) 0.034(9) 0.043(10) -0.016(8) 0.015(8) -0.015(7)
C32 0.017(7) 0.025(8) 0.027(8) 0.002(7) 0.005(6) -0.003(6)
C33 0.027(8) 0.017(7) 0.029(8) -0.002(6) 0.002(7) 0.007(6)
C34 0.028(9) 0.029(9) 0.043(10) -0.002(8) 0.000(8) -0.011(7)
Cl2 0.0360(16) 0.0360(16) 0.0360(16) -0.0057(17) -0.0057(17) -0.0057(17)
O12 0.045(6) 0.045(6) 0.045(6) -0.008(6) -0.008(6) -0.008(6)
O13 0.039(7) 0.047(7) 0.041(7) -0.006(6) 0.003(6) 0.001(6)
Cl3 0.051(2) 0.051(2) 0.051(2) -0.025(3) -0.025(3) 0.025(3)
O14 0.075(11) 0.065(10) 0.061(10) -0.008(8) -0.022(8) 0.044(9)
O15 0.127(16) 0.127(16) 0.127(16) 0.041(13) 0.041(13) -0.041(13)
O1W 0.17(2) 0.17(2) 0.17(2) 0.02(3) 0.02(3) 0.02(3)
C1W 0.17(2) 0.17(2) 0.17(2) 0.02(3) 0.02(3) 0.02(3)

loop_
_atom_type_symbol
_atom_type_description
_atom_type_scat_dispersion_real
_atom_type_scat_dispersion_imag
_atom_type_scat_source
C C 0.0033 0.0016 'International Tables Vol C Tables 4.2.6.8 and 6.1.1.4'
H H 0.0000 0.0000 'International Tables Vol C Tables 4.2.6.8 and 6.1.1.4'
N N 0.0061 0.0033 'International Tables Vol C Tables 4.2.6.8 and 6.1.1.4'
O O 0.0106 0.0060 'International Tables Vol C Tables 4.2.6.8 and 6.1.1.4'
P P 0.1023 0.0942 'International Tables Vol C Tables 4.2.6.8 and 6.1.1.4'
Ni Ni 0.3393 1.1124 'International Tables Vol C Tables 4.2.6.8 and 6.1.1.4'
Cl Cl 0.1484 0.1585 'International Tables Vol C Tables 4.2.6.8 and 6.1.1.4'
Cs Cs -0.3680 2.1192 'International Tables Vol C Tables 4.2.6.8 and 6.1.1.4'

loop_
_geom_angle_atom_site_label_1
_geom_angle_atom_site_label_2
_geom_angle_atom_site_label_3
_geom_angle
_geom_angle_site_symmetry_1
_geom_angle_site_symmetry_3
O10 Cs O10 118.2(3) . 9
O10 Cs O10 118.2(3) . 5
O10 Cs O10 118.2(3) 9 5
O10 Cs O8 116.2(8) . 9
O10 Cs O8 42.6(8) 9 9
O10 Cs O8 90.2(10) 5 9
O10 Cs O8 90.2(10) . 5
O10 Cs O8 116.2(8) 9 5
O10 Cs O8 42.6(8) 5 5
O8 Cs O8 73.7(8) 9 5
O10 Cs O8 42.6(8) . .
O10 Cs O8 90.2(10) 9 .
O10 Cs O8 116.2(8) 5 .
O8 Cs O8 73.7(8) 9 .
O8 Cs O8 73.7(8) 5 .
O10 Cs C30 71.3(9) . 9_556
O10 Cs C30 55.5(7) 9 9_556
O10 Cs C30 169.7(6) 5 9_556
O8 Cs C30 88.7(6) 9 9_556
O8 Cs C30 145.8(7) 5 9_556
O8 Cs C30 73.3(6) . 9_556
O10 Cs C30 55.5(7) . 1_655
O10 Cs C30 169.7(6) 9 1_655
O10 Cs C30 71.3(9) 5 1_655
O8 Cs C30 145.8(6) 9 1_655
O8 Cs C30 73.3(6) 5 1_655
O8 Cs C30 88.7(6) . 1_655
C30 Cs C30 114.5(3) 9_556 1_655
O10 Cs C30 169.7(6) . 5_565
O10 Cs C30 71.3(9) 9 5_565
O10 Cs C30 55.5(7) 5 5_565
O8 Cs C30 73.3(6) 9 5_565
O8 Cs C30 88.7(6) 5 5_565
O8 Cs C30 145.8(6) . 5_565
C30 Cs C30 114.5(3) 9_556 5_565
C30 Cs C30 114.5(3) 1_655 5_565
O10 Cs Cl1 112.2(6) . 9
O10 Cs Cl1 20.6(7) 9 9
O10 Cs Cl1 111.5(9) 5 9
O8 Cs Cl1 24.4(5) 9 9
O8 Cs Cl1 97.6(6) 5 9
O8 Cs Cl1 75.6(5) . 9
C30 Cs Cl1 65.6(3) 9_556 9
C30 Cs Cl1 163.7(4) 1_655 9
C30 Cs Cl1 78.1(3) 5_565 9
O10 Cs Cl1 111.5(9) . 5
O10 Cs Cl1 112.2(6) 9 5
O10 Cs Cl1 20.6(7) 5 5
O8 Cs Cl1 75.6(5) 9 5
O8 Cs Cl1 24.4(5) 5 5
O8 Cs Cl1 97.6(6) . 5
C30 Cs Cl1 163.7(4) 9_556 5
C30 Cs Cl1 78.1(3) 1_655 5
C30 Cs Cl1 65.6(3) 5_565 5
Cl1 Cs Cl1 99.4(2) 9 5
O10 Cs Cl1 20.6(7) . .
O10 Cs Cl1 111.5(9) 9 .
O10 Cs Cl1 112.2(6) 5 .
O8 Cs Cl1 97.6(6) 9 .
O8 Cs Cl1 75.6(5) 5 .
O8 Cs Cl1 24.4(5) . .
C30 Cs Cl1 78.1(3) 9_556 .
C30 Cs Cl1 65.6(3) 1_655 .
C30 Cs Cl1 163.7(4) 5_565 .
Cl1 Cs Cl1 99.4(2) 9 .
Cl1 Cs Cl1 99.4(2) 5 .
N2 Ni1 O5 79.7(5) . .
N2 Ni1 N4 170.9(5) . .
O5 Ni1 N4 92.2(4) . .
N2 Ni1 O2 93.9(5) . 12_565
O5 Ni1 O2 92.7(4) . 12_565
N4 Ni1 O2 82.3(4) . 12_565
N2 Ni1 N3 105.1(5) . .
O5 Ni1 N3 86.8(4) . .
N4 Ni1 N3 78.3(5) . .
O2 Ni1 N3 160.6(4) 12_565 .
N2 Ni1 N1 74.2(5) . .
O5 Ni1 N1 152.8(4) . .
N4 Ni1 N1 114.4(5) . .
O2 Ni1 N1 96.3(4) 12_565 .
N3 Ni1 N1 92.9(5) . .
O6 Ni2 N6 80.0(5) . .
O6 Ni2 N8 92.6(4) . 12_565
N6 Ni2 N8 171.5(5) . 12_565
O6 Ni2 O4 92.1(4) . 6_456
N6 Ni2 O4 94.2(4) . 6_456
N8 Ni2 O4 81.8(4) 12_565 6_456
O6 Ni2 N7 87.9(4) . 12_565
N6 Ni2 N7 104.7(5) . 12_565
N8 Ni2 N7 79.0(4) 12_565 12_565
O4 Ni2 N7 160.8(4) 6_456 12_565
O6 Ni2 N5 153.0(5) . .
N6 Ni2 N5 73.8(5) . .
N8 Ni2 N5 114.0(5) 12_565 .
O4 Ni2 N5 95.8(4) 6_456 .
N7 Ni2 N5 92.8(5) 12_565 .
O2 Ni3 O2 88.2(4) . 12_565
O2 Ni3 O2 88.2(4) . 6_456
O2 Ni3 O2 88.2(4) 12_565 6_456
O2 Ni3 O7 98.3(4) . 6_456
O2 Ni3 O7 172.3(4) 12_565 6_456
O2 Ni3 O7 96.1(4) 6_456 6_456
O2 Ni3 O7 172.3(4) . 12_565
O2 Ni3 O7 96.1(4) 12_565 12_565
O2 Ni3 O7 98.3(4) 6_456 12_565
O7 Ni3 O7 76.9(4) 6_456 12_565
O2 Ni3 O7 96.1(4) . .
O2 Ni3 O7 98.3(4) 12_565 .
O2 Ni3 O7 172.3(4) 6_456 .
O7 Ni3 O7 76.9(4) 6_456 .
O7 Ni3 O7 76.9(4) 12_565 .
O2 Ni3 Ni4 126.5(3) . .
O2 Ni3 Ni4 126.5(3) 12_565 .
O2 Ni3 Ni4 126.5(3) 6_456 .
O7 Ni3 Ni4 45.9(3) 6_456 .
O7 Ni3 Ni4 45.9(3) 12_565 .
O7 Ni3 Ni4 45.9(3) . .
O4 Ni4 O4 88.8(4) 12_565 6_456
O4 Ni4 O4 88.8(4) 12_565 .
O4 Ni4 O4 88.8(4) 6_456 .
O4 Ni4 O7 95.6(4) 12_565 .
O4 Ni4 O7 98.2(4) 6_456 .
O4 Ni4 O7 171.8(4) . .
O4 Ni4 O7 171.8(4) 12_565 12_565
O4 Ni4 O7 95.6(4) 6_456 12_565
O4 Ni4 O7 98.2(4) . 12_565
O7 Ni4 O7 77.0(4) . 12_565
O4 Ni4 O7 98.2(4) 12_565 6_456
O4 Ni4 O7 171.8(4) 6_456 6_456
O4 Ni4 O7 95.6(4) . 6_456
O7 Ni4 O7 77.0(4) . 6_456
O7 Ni4 O7 77.0(4) 12_565 6_456
O4 Ni4 Ni3 126.1(3) 12_565 .
O4 Ni4 Ni3 126.1(3) 6_456 .
O4 Ni4 Ni3 126.1(3) . .
O7 Ni4 Ni3 45.9(2) . .
O7 Ni4 Ni3 45.9(2) 12_565 .
O7 Ni4 Ni3 45.9(2) 6_456 .
O10 Cl1 O11 109.5(19) . .
O10 Cl1 O9 132(2) . .
O11 Cl1 O9 111.9(16) . .
O10 Cl1 O8 97.6(18) . .
O11 Cl1 O8 102.8(13) . .
O9 Cl1 O8 95.2(18) . .
O10 Cl1 Cs 50.1(15) . .
O11 Cl1 Cs 136.7(10) . .
O9 Cl1 Cs 106.8(11) . .
O8 Cl1 Cs 54.4(10) . .
O7 P1 O5 111.1(5) . .
O7 P1 O6 112.3(5) . .
O5 P1 O6 110.1(5) . .
O7 P1 C22 107.3(6) . .
O5 P1 C22 108.4(6) . .
O6 P1 C22 107.3(6) . .
N4 O2 Ni3 110.3(7) . .
N4 O2 Ni1 136.9(8) . 6_456
Ni3 O2 Ni1 111.9(4) . 6_456
N8 O4 Ni4 110.4(7) . .
N8 O4 Ni2 135.9(7) . 12_565
Ni4 O4 Ni2 112.1(4) . 12_565
P1 O5 Ni1 133.6(6) . .
P1 O6 Ni2 132.6(6) . .
P1 O7 Ni4 134.2(6) . .
P1 O7 Ni3 135.4(6) . .
Ni4 O7 Ni3 88.1(3) . .
Cl1 O8 Cs 101.2(13) . .
Cl1 O10 Cs 109(2) . .
C1 N1 C5 119.1(14) . .
C1 N1 Ni1 127.4(11) . .
C5 N1 Ni1 113.2(11) . .
C6 N2 O1 116.8(14) . .
C6 N2 Ni1 123.2(12) . .
O1 N2 Ni1 119.6(9) . .
C8 N3 C12 117.2(13) . .
C8 N3 Ni1 130.7(11) . .
C12 N3 Ni1 110.7(9) . .
C13 N4 O2 117.1(12) . .
C13 N4 Ni1 114.6(10) . .
O2 N4 Ni1 127.0(8) . .
C15 N5 C19 118.3(14) . .
C15 N5 Ni2 129.2(11) . .
C19 N5 Ni2 112.5(11) . .
C20 N6 O3 117.6(14) . .
C20 N6 Ni2 121.0(13) . .
O3 N6 Ni2 120.9(9) . .
C28 N7 C32 118.9(12) . .
C28 N7 Ni2 131.1(10) . 6_456
C32 N7 Ni2 110.0(9) . 6_456
C33 N8 O4 117.6(12) . .
C33 N8 Ni2 113.2(10) . 6_456
O4 N8 Ni2 128.0(8) . 6_456
N1 C1 C2 118.6(16) . .
N1 C1 C7 118.8(14) . .
C2 C1 C7 122.6(17) . .
C3 C2 C1 121.9(18) . .
C2 C3 C4 117.4(17) . .
C5 C4 C3 119.1(18) . .
C4 C5 N1 123.8(17) . .
C4 C5 C6 120.0(17) . .
N1 C5 C6 116.2(15) . .
N2 C6 C5 112.6(16) . .
N3 C8 C9 121.6(17) . .
N3 C8 C14 119.3(15) . .
C9 C8 C14 119.1(15) . .
C10 C9 C8 121.2(16) . .
C9 C10 C11 119.2(16) . .
C12 C11 C10 116.4(17) . .
N3 C12 C11 124.3(14) . .
N3 C12 C13 115.3(13) . .
C11 C12 C13 120.4(14) . .
N4 C13 C12 119.5(14) . .
N5 C15 C16 121.5(17) . .
N5 C15 C21 118.0(15) . .
C16 C15 C21 120.5(18) . .
C15 C16 C17 120.5(18) . .
C16 C17 C18 119.0(16) . .
C19 C18 C17 116.4(16) . .
N5 C19 C18 124.0(16) . .
N5 C19 C20 114.3(15) . .
C18 C19 C20 121.6(16) . .
N6 C20 C19 117.0(16) . .
C27 C22 C23 119.5(14) . .
C27 C22 P1 119.8(12) . .
C23 C22 P1 120.6(11) . .
C24 C23 C22 119.9(14) . .
C23 C24 C25 119.9(15) . .
C26 C25 C24 118.8(15) . .
C27 C26 C25 122.0(16) . .
C26 C27 C22 119.8(16) . .
N7 C28 C29 121.5(15) . .
N7 C28 C34 119.9(14) . .
C29 C28 C34 118.5(15) . .
C30 C29 C28 120.6(16) . .
C29 C30 C31 116.8(16) . .
C29 C30 Cs 97.5(13) . 1_455
C31 C30 Cs 114.4(13) . 1_455
C32 C31 C30 119.4(15) . .
N7 C32 C31 122.5(13) . .
N7 C32 C33 117.5(13) . .
C31 C32 C33 120.0(14) . .
N8 C33 C32 119.5(14) . .
O12 Cl2 O13 110.6(6) . 9
O12 Cl2 O13 110.6(6) . 5
O13 Cl2 O13 108.4(6) 9 5
O12 Cl2 O13 110.6(6) . .
O13 Cl2 O13 108.4(6) 9 .
O13 Cl2 O13 108.4(6) 5 .
O14 Cl3 O14 116.5(5) . 11_556
O14 Cl3 O14 116.5(5) . 8_645
O14 Cl3 O14 116.5(5) 11_556 8_645
O14 Cl3 O15 100.9(9) . .
O14 Cl3 O15 100.9(9) 11_556 .
O14 Cl3 O15 100.9(9) 8_645 .
C1W O1W C1W 108(10) 9 5
C1W O1W C1W 108(10) 9 .
C1W O1W C1W 108(10) 5 .

loop_
_geom_bond_atom_site_label_1
_geom_bond_atom_site_label_2
_geom_bond_distance
_geom_bond_site_symmetry_2
Cs O10 3.08(3) .
Cs O10 3.08(3) 9
Cs O10 3.08(3) 5
Cs O8 3.15(3) 9
Cs O8 3.15(3) 5
Cs O8 3.15(3) .
Cs C30 3.69(2) 9_556
Cs C30 3.69(2) 1_655
Cs C30 3.69(2) 5_565
Cs Cl1 3.793(9) 9
Cs Cl1 3.793(9) 5
Cs Cl1 3.793(9) .
Ni1 N2 2.054(14) .
Ni1 O5 2.070(10) .
Ni1 N4 2.083(12) .
Ni1 O2 2.122(10) 12_565
Ni1 N3 2.157(12) .
Ni1 N1 2.187(13) .
Ni2 O6 2.053(9) .
Ni2 N6 2.061(13) .
Ni2 N8 2.090(11) 12_565
Ni2 O4 2.133(9) 6_456
Ni2 N7 2.145(11) 12_565
Ni2 N5 2.178(13) .
Ni3 O2 2.021(9) .
Ni3 O2 2.021(9) 12_565
Ni3 O2 2.021(9) 6_456
Ni3 O7 2.082(9) 6_456
Ni3 O7 2.082(9) 12_565
Ni3 O7 2.082(9) .
Ni3 Ni4 2.896(4) .
Ni4 O4 2.020(9) 12_565
Ni4 O4 2.020(9) 6_456
Ni4 O4 2.020(9) .
Ni4 O7 2.081(9) .
Ni4 O7 2.081(9) 12_565
Ni4 O7 2.081(9) 6_456
Cl1 O10 1.41(3) .
Cl1 O11 1.413(18) .
Cl1 O9 1.45(3) .
Cl1 O8 1.60(3) .
P1 O7 1.521(9) .
P1 O5 1.525(10) .
P1 O6 1.537(10) .
P1 C22 1.790(14) .
O1 N2 1.411(18) .
O2 N4 1.375(16) .
O2 Ni1 2.122(10) 6_456
O3 N6 1.418(18) .
O4 N8 1.366(14) .
O4 Ni2 2.133(9) 12_565
N1 C1 1.35(2) .
N1 C5 1.36(2) .
N2 C6 1.27(2) .
N3 C8 1.34(2) .
N3 C12 1.37(2) .
N4 C13 1.275(19) .
N5 C15 1.36(2) .
N5 C19 1.36(2) .
N6 C20 1.22(2) .
N7 C28 1.33(2) .
N7 C32 1.364(19) .
N7 Ni2 2.145(11) 6_456
N8 C33 1.293(19) .
N8 Ni2 2.090(11) 6_456
C1 C2 1.40(2) .
C1 C7 1.43(2) .
C2 C3 1.37(3) .
C3 C4 1.40(3) .
C4 C5 1.34(3) .
C5 C6 1.47(3) .
C8 C9 1.40(3) .
C8 C14 1.50(3) .
C9 C10 1.34(3) .
C10 C11 1.43(2) .
C11 C12 1.38(2) .
C12 C13 1.46(2) .
C15 C16 1.38(2) .
C15 C21 1.48(3) .
C16 C17 1.40(3) .
C17 C18 1.42(3) .
C18 C19 1.40(2) .
C19 C20 1.42(2) .
C22 C27 1.39(2) .
C22 C23 1.41(2) .
C23 C24 1.40(2) .
C24 C25 1.41(2) .
C25 C26 1.39(3) .
C26 C27 1.38(2) .
C28 C29 1.41(2) .
C28 C34 1.49(2) .
C29 C30 1.40(3) .
C30 C31 1.41(3) .
C30 Cs 3.69(2) 1_455
C31 C32 1.39(2) .
C32 C33 1.42(2) .
Cl2 O12 1.39(2) .
Cl2 O13 1.433(13) 9
Cl2 O13 1.433(13) 5
Cl2 O13 1.433(13) .
Cl3 O14 1.418(14) .
Cl3 O14 1.418(14) 11_556
Cl3 O14 1.418(14) 8_645
Cl3 O15 1.51(4) .
O1W C1W 1.31(16) 9
O1W C1W 1.31(16) 5
O1W C1W 1.31(16) .
